data_7233333
loop_
_publ_author_name
'Prathap, Annamalai'
'Ravi, Arthi'
'Pathan, Javed R.'
'Sureshan, Kana M.'

_publ_section_title
;
 Halobenzyl alcohols as structurally simple organogelators
;
_journal_issue 35
_journal_name_full CrystEngComm
_journal_page_first 5310
_journal_paper_doi 10.1039/C9CE01008D
_journal_volume 21
_journal_year 2019
_chemical_absolute_configuration rm
_chemical_formula_moiety 'C7 H7 I O'
_chemical_formula_sum 'C7 H7 I O'
_chemical_formula_weight 234.03
_space_group_crystal_system orthorhombic
_space_group_IT_number 19
_space_group_name_Hall 'P 2ac 2ab'
_space_group_name_H-M_alt 'P 21 21 21'
_symmetry_space_group_name_Hall 'P 2ac 2ab'
_symmetry_space_group_name_H-M 'P 21 21 21'
_atom_sites_solution_hydrogens geom
_audit_creation_method SHELXL-2014/7
_audit_update_record
;
2019-07-30 deposited with the CCDC.    2019-08-02 downloaded from the CCDC.
;
_cell_angle_alpha 90
_cell_angle_beta 90
_cell_angle_gamma 90
_cell_formula_units_Z 12
_cell_length_a 6.0322(3)
_cell_length_b 16.5564(10)
_cell_length_c 22.5967(9)
_cell_measurement_reflns_used 5509
_cell_measurement_temperature 296(2)
_cell_measurement_theta_max 25.48
_cell_measurement_theta_min 2.46
_cell_volume 2256.8(2)
_computing_cell_refinement 'APEX3/SAINT (Bruker, 2016)'
_computing_data_collection 'APEX3 (Bruker, 2016)'
_computing_data_reduction 'SAINT/XPREP (Bruker, 2016)'
_computing_molecular_graphics 'ORTEP3 (Farrugia, 1997) and Mercury (Bruno et al., 2002)'
_computing_publication_material 'SHELXL-2014 (Sheldrick, 2014)'
_computing_structure_refinement 'SHELXL-2014/7 (Sheldrick, 2014)'
_computing_structure_solution 'SHELXT 2014/5 (Sheldrick, 2014)'
_diffrn_ambient_temperature 296(2)
_diffrn_detector_area_resol_mean 0
_diffrn_measured_fraction_theta_full 0.996
_diffrn_measured_fraction_theta_max 0.996
_diffrn_measurement_device_type 'Bruker KAPPA APEX-II CCD'
_diffrn_measurement_method '\f and \w scans'
_diffrn_radiation_type MoK\a
_diffrn_radiation_wavelength 0.71073
_diffrn_reflns_av_R_equivalents 0.0190
_diffrn_reflns_av_unetI/netI 0.0248
_diffrn_reflns_Laue_measured_fraction_full 0.996
_diffrn_reflns_Laue_measured_fraction_max 0.996
_diffrn_reflns_limit_h_max 6
_diffrn_reflns_limit_h_min -7
_diffrn_reflns_limit_k_max 16
_diffrn_reflns_limit_k_min -19
_diffrn_reflns_limit_l_max 19
_diffrn_reflns_limit_l_min -26
_diffrn_reflns_number 10244
_diffrn_reflns_point_group_measured_fraction_full 0.997
_diffrn_reflns_point_group_measured_fraction_max 0.997
_diffrn_reflns_theta_full 25.000
_diffrn_reflns_theta_max 25.000
_diffrn_reflns_theta_min 3.051
_diffrn_source 'sealed tube'
_exptl_absorpt_coefficient_mu 4.173
_exptl_absorpt_correction_T_max 0.6344
_exptl_absorpt_correction_T_min 0.4891
_exptl_absorpt_correction_type multi-scan
_exptl_absorpt_process_details SADABS
_exptl_crystal_colour colourless
_exptl_crystal_density_diffrn 2.066
_exptl_crystal_density_meas 2.065
_exptl_crystal_density_method NONE
_exptl_crystal_description block
_exptl_crystal_F_000 1320
_exptl_crystal_size_max 0.200
_exptl_crystal_size_mid 0.150
_exptl_crystal_size_min 0.120
_refine_diff_density_max 0.656
_refine_diff_density_min -0.512
_refine_diff_density_rms 0.083
_refine_ls_abs_structure_details
;
 Refined as a perfect inversion twin.
;
_refine_ls_abs_structure_Flack 0.5
_refine_ls_extinction_method none
_refine_ls_goodness_of_fit_ref 1.046
_refine_ls_hydrogen_treatment constr
_refine_ls_matrix_type full
_refine_ls_number_parameters 260
_refine_ls_number_reflns 3762
_refine_ls_number_restraints 147
_refine_ls_restrained_S_all 1.226
_refine_ls_R_factor_all 0.0351
_refine_ls_R_factor_gt 0.0284
_refine_ls_shift/su_max 0.002
_refine_ls_shift/su_mean 0.000
_refine_ls_structure_factor_coef Fsqd
_refine_ls_weighting_details 'w=1/[\s^2^(Fo^2^)+(0.0326P)^2^+1.8872P] where P=(Fo^2^+2Fc^2^)/3'
_refine_ls_weighting_scheme calc
_refine_ls_wR_factor_gt 0.0663
_refine_ls_wR_factor_ref 0.0701
_reflns_Friedel_coverage 0.721
_reflns_Friedel_fraction_full 0.999
_reflns_Friedel_fraction_max 0.999
_reflns_number_gt 3323
_reflns_number_total 3762
_reflns_threshold_expression 'I > 2\s(I)'
_cod_data_source_file c9ce01008d2.cif
_cod_data_source_block 4iodobenzylalcohol
_cod_depositor_comments
;
The following automatic conversions were performed:

'_exptl_absorpt_correction_type' value 'MULTI-SCAN' changed to
'multi-scan' according to
/home/data/users/saulius/crontab/automatic-downloads/rss-feeds/RSC/lib/dictionaries/cif_core.dic
dictionary named 'cif_core.dic' version 2.4.2 from 2011-04-26.

Automatic conversion script
Id: cif_fix_values 4973 2017-02-22 13:04:09Z antanas 

 Adding full bibliography for 7233329--7233334.cif.
;
_cod_database_code 7233333
_shelx_shelxl_version_number 2014/7
_shelx_space_group_comment
;
The symmetry employed for this shelxl refinement is uniquely defined
by the following loop, which should always be used as a source of
symmetry information in preference to the above space-group names.
They are only intended as comments.
;
_shelx_estimated_absorpt_t_min 0.489
_shelx_estimated_absorpt_t_max 0.634

loop_
_space_group_symop_operation_xyz
'x, y, z'
'-x+1/2, -y, z+1/2'
'-x, y+1/2, -z+1/2'
'x+1/2, -y+1/2, -z'

loop_
_atom_site_label
_atom_site_type_symbol
_atom_site_fract_x
_atom_site_fract_y
_atom_site_fract_z
_atom_site_U_iso_or_equiv
_atom_site_adp_type
_atom_site_occupancy
_atom_site_site_symmetry_order
_atom_site_calc_flag
_atom_site_refinement_flags_posn
_atom_site_refinement_flags_adp
_atom_site_refinement_flags_occupancy
_atom_site_disorder_assembly
_atom_site_disorder_group
C1C C 0.3886(7) 0.5905(2) 0.4916(2) 0.0521(18) Uani 1 1 d DG . . . .
C6C C 0.2863(5) 0.5206(3) 0.47121(19) 0.0544(17) Uani 1 1 d G . . A .
H6C H 0.1474 0.5235 0.4535 0.065 Uiso 1 1 calc R U . . .
C5C C 0.3916(7) 0.4464(2) 0.4774(2) 0.0537(18) Uani 1 1 d G . . A .
H5C H 0.3231 0.3997 0.4637 0.064 Uiso 1 1 calc R U . . .
C4C C 0.5992(7) 0.4421(2) 0.5039(2) 0.0478(16) Uani 1 1 d G . . A .
C3C C 0.7015(5) 0.5120(3) 0.52426(19) 0.0528(17) Uani 1 1 d G . . A .
H3C H 0.8403 0.5091 0.5420 0.063 Uiso 1 1 calc R U . . .
C2C C 0.5962(7) 0.5862(2) 0.5181(2) 0.0533(18) Uani 1 1 d G . . A .
H2C H 0.6646 0.6330 0.5317 0.064 Uiso 1 1 calc R U . . .
O1C O 0.349(2) 0.7127(6) 0.4339(5) 0.090(5) Uani 0.619(19) 1 d D U P A 1
C7C C 0.275(4) 0.6728(10) 0.4857(11) 0.070(10) Uani 0.619(19) 1 d D U P A 1
H7C1 H 0.1159 0.6655 0.4840 0.084 Uiso 0.619(19) 1 calc R U P A 1
H7C2 H 0.3093 0.7056 0.5201 0.084 Uiso 0.619(19) 1 calc R U P A 1
O1C' O 0.149(3) 0.6873(10) 0.4369(7) 0.077(7) Uani 0.381(19) 1 d D . P A 2
C7C' C 0.270(10) 0.671(2) 0.487(3) 0.12(3) Uani 0.381(19) 1 d D . P A 2
H7C3 H 0.1705 0.6750 0.5208 0.147 Uiso 0.381(19) 1 calc R U P A 2
H7C4 H 0.3801 0.7131 0.4915 0.147 Uiso 0.381(19) 1 calc R U P A 2
I4C I 0.76410(12) 0.33246(3) 0.51035(2) 0.07422(19) Uani 1 1 d . . . . .
C1A C 0.3661(7) 0.9020(2) 0.3238(2) 0.0533(17) Uani 1 1 d DG U . . .
C6A C 0.2700(6) 0.9750(3) 0.3077(2) 0.0573(17) Uani 1 1 d G U . B .
H6A H 0.1307 0.9758 0.2901 0.069 Uiso 1 1 calc R U . . .
C5A C 0.3822(7) 1.0470(2) 0.3179(2) 0.0525(18) Uani 1 1 d G U . B .
H5A H 0.3180 1.0959 0.3071 0.063 Uiso 1 1 calc R U . . .
C4A C 0.5905(7) 1.0460(2) 0.3442(2) 0.0501(17) Uani 1 1 d G U . B .
C3A C 0.6865(6) 0.9729(3) 0.3603(2) 0.0574(18) Uani 1 1 d G U . B .
H3A H 0.8259 0.9722 0.3779 0.069 Uiso 1 1 calc R U . . .
C2A C 0.5743(7) 0.9009(2) 0.3501(2) 0.0579(19) Uani 1 1 d G U . B .
H2A H 0.6386 0.8520 0.3609 0.069 Uiso 1 1 calc R U . . .
O1A O 0.1121(14) 0.7972(6) 0.3532(5) 0.077(4) Uani 0.606(14) 1 d D U P B 1
C7A C 0.240(5) 0.8257(12) 0.3050(9) 0.063(6) Uani 0.606(14) 1 d D U P B 1
H7A1 H 0.1438 0.8379 0.2718 0.076 Uiso 0.606(14) 1 calc R U P B 1
H7A2 H 0.3442 0.7843 0.2928 0.076 Uiso 0.606(14) 1 calc R U P B 1
O1A' O 0.350(3) 0.7637(8) 0.3450(9) 0.100(7) Uani 0.394(14) 1 d . . P B 2
C7A' C 0.258(8) 0.8219(19) 0.3153(16) 0.075(13) Uiso 0.394(14) 1 d D . P B 2
H7A3 H 0.1034 0.8261 0.3271 0.090 Uiso 0.394(14) 1 calc R U P B 2
H7A4 H 0.2609 0.8084 0.2736 0.090 Uiso 0.394(14) 1 calc R U P B 2
I4A I 0.77118(10) 1.15388(3) 0.35518(3) 0.07183(19) Uani 1 1 d . . . . .
C1B C -0.1185(7) 0.5687(2) 0.3327(2) 0.0614(19) Uani 1 1 d DG U . . .
C2B C 0.0893(7) 0.5665(2) 0.3062(2) 0.0530(18) Uani 1 1 d G U . C .
H2B H 0.1498 0.6133 0.2902 0.064 Uiso 1 1 calc R U . . .
C3B C 0.2066(6) 0.4943(2) 0.30357(19) 0.0492(16) Uani 1 1 d G U . C .
H3B H 0.3456 0.4928 0.2858 0.059 Uiso 1 1 calc R U . . .
C4B C 0.1161(7) 0.4243(2) 0.3275(2) 0.0447(15) Uani 1 1 d G U . C .
C5B C -0.0917(7) 0.4265(2) 0.3540(2) 0.0587(19) Uani 1 1 d G U . C .
H5B H -0.1522 0.3797 0.3701 0.070 Uiso 1 1 calc R U . . .
C6B C -0.2090(6) 0.4987(3) 0.3566(2) 0.0606(19) Uani 1 1 d G U . C .
H6B H -0.3480 0.5002 0.3744 0.073 Uiso 1 1 calc R U . . .
C7B C -0.237(3) 0.6530(8) 0.3262(7) 0.074(4) Uani 0.690(14) 1 d D U P C 1
H7B1 H -0.1550 0.6866 0.2985 0.088 Uiso 0.690(14) 1 calc R U P C 1
H7B2 H -0.3854 0.6455 0.3109 0.088 Uiso 0.690(14) 1 calc R U P C 1
O1B O -0.2457(16) 0.6918(5) 0.3829(4) 0.083(3) Uani 0.690(14) 1 d D . P C 1
O1B' O -0.256(3) 0.6971(8) 0.3101(7) 0.062(6) Uani 0.310(14) 1 d D . P C 2
C7B' C -0.273(5) 0.6369(12) 0.3542(12) 0.061(7) Uani 0.310(14) 1 d D U P C 2
H7B3 H -0.4247 0.6178 0.3577 0.073 Uiso 0.310(14) 1 calc R U P C 2
H7B4 H -0.2252 0.6575 0.3923 0.073 Uiso 0.310(14) 1 calc R U P C 2
I4B I 0.29614(11) 0.31749(3) 0.32613(3) 0.07157(19) Uani 1 1 d . . . . .

loop_
_atom_site_aniso_label
_atom_site_aniso_U_11
_atom_site_aniso_U_22
_atom_site_aniso_U_33
_atom_site_aniso_U_23
_atom_site_aniso_U_13
_atom_site_aniso_U_12
C1C 0.057(4) 0.058(5) 0.041(4) 0.006(3) 0.004(3) 0.009(3)
C6C 0.040(4) 0.076(5) 0.047(4) -0.003(3) -0.001(3) -0.001(4)
C5C 0.056(4) 0.051(4) 0.054(4) -0.004(3) -0.010(4) -0.014(4)
C4C 0.051(4) 0.049(4) 0.043(4) 0.006(3) 0.003(3) -0.006(3)
C3C 0.046(4) 0.062(4) 0.050(4) 0.007(3) -0.005(3) -0.009(4)
C2C 0.059(4) 0.047(4) 0.054(4) -0.004(3) -0.009(4) -0.010(3)
O1C 0.107(11) 0.069(7) 0.095(8) 0.040(5) 0.025(6) 0.024(6)
C7C 0.069(10) 0.072(12) 0.069(11) 0.000(6) -0.001(6) 0.002(6)
O1C' 0.074(13) 0.080(12) 0.076(11) 0.011(9) -0.019(9) 0.010(9)
C7C' 0.19(6) 0.05(2) 0.13(4) 0.016(19) -0.04(3) 0.03(3)
I4C 0.0868(4) 0.0574(3) 0.0785(4) 0.0147(2) 0.0059(4) 0.0105(3)
C1A 0.055(4) 0.063(4) 0.042(4) 0.006(3) 0.008(4) 0.005(3)
C6A 0.041(4) 0.071(4) 0.060(4) 0.010(3) -0.008(4) 0.010(4)
C5A 0.044(4) 0.059(4) 0.055(4) 0.007(3) 0.000(3) 0.015(3)
C4A 0.049(4) 0.057(4) 0.044(4) -0.004(3) 0.006(3) 0.006(3)
C3A 0.046(4) 0.070(5) 0.056(4) 0.009(4) -0.004(4) 0.015(4)
C2A 0.055(4) 0.060(5) 0.058(4) 0.012(4) 0.003(4) 0.017(4)
O1A 0.056(6) 0.079(7) 0.096(7) 0.017(6) 0.012(5) -0.020(5)
C7A 0.064(8) 0.061(8) 0.065(8) 0.009(5) 0.005(5) -0.005(5)
O1A' 0.113(14) 0.032(8) 0.157(17) 0.036(9) -0.006(12) 0.008(8)
I4A 0.0704(3) 0.0633(3) 0.0817(4) -0.0119(2) -0.0030(3) -0.0009(3)
C1B 0.057(4) 0.061(4) 0.066(5) -0.018(4) -0.008(4) 0.006(3)
C2B 0.060(4) 0.041(4) 0.058(4) 0.004(3) -0.007(4) -0.008(3)
C3B 0.047(4) 0.054(4) 0.046(3) 0.001(3) -0.002(3) -0.017(4)
C4B 0.045(3) 0.047(4) 0.042(3) 0.001(3) -0.005(3) -0.004(3)
C5B 0.055(4) 0.068(5) 0.054(4) 0.008(4) 0.000(4) -0.018(4)
C6B 0.037(4) 0.090(5) 0.054(4) -0.010(4) 0.005(4) 0.004(4)
C7B 0.076(8) 0.074(8) 0.072(8) -0.015(7) -0.004(8) 0.013(7)
O1B 0.091(6) 0.071(6) 0.087(6) -0.025(4) -0.004(5) 0.025(5)
O1B' 0.069(12) 0.039(9) 0.080(12) 0.015(8) -0.011(11) -0.006(9)
C7B' 0.049(11) 0.057(12) 0.076(16) 0.004(13) 0.022(13) 0.002(11)
I4B 0.0863(4) 0.0465(3) 0.0819(4) -0.0034(2) -0.0076(3) 0.0069(3)

loop_
_atom_type_symbol
_atom_type_description
_atom_type_scat_dispersion_real
_atom_type_scat_dispersion_imag
_atom_type_scat_source
C C 0.0033 0.0016 'International Tables Vol C Tables 4.2.6.8 and 6.1.1.4'
H H 0.0000 0.0000 'International Tables Vol C Tables 4.2.6.8 and 6.1.1.4'
O O 0.0106 0.0060 'International Tables Vol C Tables 4.2.6.8 and 6.1.1.4'
I I -0.4742 1.8119 'International Tables Vol C Tables 4.2.6.8 and 6.1.1.4'

loop_
_geom_angle_atom_site_label_1
_geom_angle_atom_site_label_2
_geom_angle_atom_site_label_3
_geom_angle
C6C C1C C2C 120.0
C6C C1C C7C' 120(3)
C2C C1C C7C' 120(3)
C6C C1C C7C 121.0(12)
C2C C1C C7C 119.0(12)
C5C C6C C1C 120.0
C6C C5C C4C 120.0
C5C C4C C3C 120.0
C5C C4C I4C 120.5(2)
C3C C4C I4C 119.5(2)
C2C C3C C4C 120.0
C3C C2C C1C 120.0
O1C C7C C1C 110.3(11)
O1C' C7C' C1C 119(4)
C6A C1A C2A 120.0
C6A C1A C7A' 124(2)
C2A C1A C7A' 116(2)
C6A C1A C7A 115.9(13)
C2A C1A C7A 123.8(13)
C1A C6A C5A 120.0
C4A C5A C6A 120.0
C5A C4A C3A 120.0
C5A C4A I4A 120.5(2)
C3A C4A I4A 119.4(2)
C2A C3A C4A 120.0
C3A C2A C1A 120.0
O1A C7A C1A 109.4(11)
O1A' C7A' C1A 114(3)
C2B C1B C6B 120.0
C2B C1B C7B' 134.4(10)
C6B C1B C7B' 104.5(9)
C2B C1B C7B 113.0(8)
C6B C1B C7B 126.7(8)
C1B C2B C3B 120.0
C4B C3B C2B 120.0
C3B C4B C5B 120.0
C3B C4B I4B 119.9(2)
C5B C4B I4B 120.0(2)
C4B C5B C6B 120.0
C5B C6B C1B 120.0
O1B C7B C1B 109.3(10)
O1B' C7B' C1B 104.4(13)

loop_
_geom_bond_atom_site_label_1
_geom_bond_atom_site_label_2
_geom_bond_distance
C1C C6C 1.3900
C1C C2C 1.3900
C1C C7C' 1.513(18)
C1C C7C 1.530(11)
C6C C5C 1.3900
C5C C4C 1.3900
C4C C3C 1.3900
C4C I4C 2.076(3)
C3C C2C 1.3900
O1C C7C 1.417(17)
O1C' C7C' 1.38(6)
C1A C6A 1.3900
C1A C2A 1.3900
C1A C7A' 1.49(2)
C1A C7A 1.535(11)
C6A C5A 1.3900
C5A C4A 1.3900
C4A C3A 1.3900
C4A I4A 2.107(3)
C3A C2A 1.3900
O1A C7A 1.415(16)
O1A' C7A' 1.30(5)
C1B C2B 1.3900
C1B C6B 1.3900
C1B C7B' 1.544(13)
C1B C7B 1.574(10)
C2B C3B 1.3900
C3B C4B 1.3900
C4B C5B 1.3900
C4B I4B 2.076(3)
C5B C6B 1.3900
C7B O1B 1.435(16)
O1B' C7B' 1.413(17)

loop_
_geom_hbond_atom_site_label_D
_geom_hbond_atom_site_label_H
_geom_hbond_atom_site_label_A
_geom_hbond_distance_DH
_geom_hbond_distance_HA
_geom_hbond_distance_DA
_geom_hbond_angle_DHA
_geom_hbond_site_symmetry_A
C5B H5B I4C 0.93 3.30 3.957(4) 129.1 1_455
C7B' H7B4 O1C' 0.97 2.52 3.27(4) 133.7 .
C5B H5B I4C 0.93 3.30 3.957(4) 129.1 1_455
C7B' H7B4 O1C' 0.97 2.52 3.27(4) 133.7 .

loop_
_geom_torsion_atom_site_label_1
_geom_torsion_atom_site_label_2
_geom_torsion_atom_site_label_3
_geom_torsion_atom_site_label_4
_geom_torsion
C2C C1C C6C C5C 0.0
C7C' C1C C6C C5C -177(2)
C7C C1C C6C C5C -179.5(9)
C1C C6C C5C C4C 0.0
C6C C5C C4C C3C 0.0
C6C C5C C4C I4C -177.5(3)
C5C C4C C3C C2C 0.0
I4C C4C C3C C2C 177.5(3)
C4C C3C C2C C1C 0.0
C6C C1C C2C C3C 0.0
C7C' C1C C2C C3C 177(2)
C7C C1C C2C C3C 179.5(9)
C6C C1C C7C O1C -95.4(18)
C2C C1C C7C O1C 85(2)
C6C C1C C7C' O1C' -40(5)
C2C C1C C7C' O1C' 143(4)
C2A C1A C6A C5A 0.0
C7A' C1A C6A C5A 179.3(17)
C7A C1A C6A C5A -174.0(8)
C1A C6A C5A C4A 0.0
C6A C5A C4A C3A 0.0
C6A C5A C4A I4A 176.2(3)
C5A C4A C3A C2A 0.0
I4A C4A C3A C2A -176.3(3)
C4A C3A C2A C1A 0.0
C6A C1A C2A C3A 0.0
C7A' C1A C2A C3A -179.3(16)
C7A C1A C2A C3A 173.5(8)
C6A C1A C7A O1A -98.1(19)
C2A C1A C7A O1A 88(2)
C6A C1A C7A' O1A' -165(2)
C2A C1A C7A' O1A' 14(3)
C6B C1B C2B C3B 0.0
C7B' C1B C2B C3B 166.0(17)
C7B C1B C2B C3B -174.4(7)
C1B C2B C3B C4B 0.0
C2B C3B C4B C5B 0.0
C2B C3B C4B I4B -177.9(3)
C3B C4B C5B C6B 0.0
I4B C4B C5B C6B 177.9(3)
C4B C5B C6B C1B 0.0
C2B C1B C6B C5B 0.0
C7B' C1B C6B C5B -169.7(14)
C7B C1B C6B C5B 173.6(8)
C2B C1B C7B O1B -110.4(12)
C6B C1B C7B O1B 75.6(14)
C2B C1B C7B' O1B' 40(3)
C6B C1B C7B' O1B' -152.1(18)
